data_7052216
loop_
_publ_author_name
'Yang, En-Cui'
'Zhao, Hong-Kun'
'Ding, Bin'
'Wang, Xiu-Guang'
'Zhao, Xiao-Jun'

_publ_section_title
;
 The first 2D trinuclear Cd(ii)-complex with adenine nucleobase:
 hydrothermal synthesis, crystal structure and fluorescent properties
;
_journal_issue 11
_journal_name_full 'New Journal of Chemistry'
_journal_page_first 1887
_journal_paper_doi 10.1039/b712387f
_journal_volume 31
_journal_year 2007
_chemical_formula_sum 'C11 H15.5 Cd1.5 N5 O5.75'
_chemical_formula_weight 478.38
_chemical_name_systematic
;
?
;
_space_group_IT_number 14
_symmetry_cell_setting monoclinic
_symmetry_space_group_name_Hall '-P 2ybc'
_symmetry_space_group_name_H-M 'P 1 21/c 1'
_atom_sites_solution_hydrogens geom
_atom_sites_solution_primary direct
_atom_sites_solution_secondary difmap
_audit_creation_method SHELXL-97
_cell_angle_alpha 90.00
_cell_angle_beta 92.618(3)
_cell_angle_gamma 90.00
_cell_formula_units_Z 4
_cell_length_a 9.250(2)
_cell_length_b 12.011(3)
_cell_length_c 14.326(4)
_cell_measurement_reflns_used 2065
_cell_measurement_temperature 293(2)
_cell_measurement_theta_max 23.91
_cell_measurement_theta_min 2.20
_cell_volume 1590.0(7)
_computing_cell_refinement 'Bruker SMART APEX II'
_computing_data_collection 'Bruker SMART APEX II'
_computing_data_reduction 'Bruker SAINT'
_computing_molecular_graphics 'Bruker SHELXTL'
_computing_publication_material 'Bruker SHELXTL'
_computing_structure_refinement 'SHELXL-97 (Sheldrick, 1997)'
_computing_structure_solution 'SHELXS-97 (Sheldrick, 1990)'
_diffrn_ambient_temperature 293(2)
_diffrn_measured_fraction_theta_full 0.997
_diffrn_measured_fraction_theta_max 0.997
_diffrn_measurement_device_type 'APEX II CCD area detector'
_diffrn_measurement_method 'phi and omega scans'
_diffrn_radiation_monochromator graphite
_diffrn_radiation_source 'fine-focus sealed tube'
_diffrn_radiation_type MoK\a
_diffrn_radiation_wavelength 0.71073
_diffrn_reflns_av_R_equivalents 0.0347
_diffrn_reflns_av_sigmaI/netI 0.0580
_diffrn_reflns_limit_h_max 11
_diffrn_reflns_limit_h_min -10
_diffrn_reflns_limit_k_max 14
_diffrn_reflns_limit_k_min -14
_diffrn_reflns_limit_l_max 9
_diffrn_reflns_limit_l_min -17
_diffrn_reflns_number 8203
_diffrn_reflns_theta_full 25.00
_diffrn_reflns_theta_max 25.00
_diffrn_reflns_theta_min 2.21
_exptl_absorpt_coefficient_mu 2.061
_exptl_absorpt_correction_T_max 1.000000
_exptl_absorpt_correction_T_min 0.793127
_exptl_absorpt_correction_type multi-scan
_exptl_absorpt_process_details SADABS
_exptl_crystal_colour COLOURLESS
_exptl_crystal_density_diffrn 1.998
_exptl_crystal_density_meas ?
_exptl_crystal_density_method 'not measured'
_exptl_crystal_description BLOCK
_exptl_crystal_F_000 938
_exptl_crystal_size_max 0.35
_exptl_crystal_size_mid 0.24
_exptl_crystal_size_min 0.20
_refine_diff_density_max 0.595
_refine_diff_density_min -0.889
_refine_diff_density_rms 0.105
_refine_ls_extinction_coef 0.0045(5)
_refine_ls_extinction_expression Fc^*^=kFc[1+0.001xFc^2^\l^3^/sin(2\q)]^-1/4^
_refine_ls_extinction_method SHELXL
_refine_ls_goodness_of_fit_ref 1.034
_refine_ls_hydrogen_treatment constr
_refine_ls_matrix_type full
_refine_ls_number_parameters 224
_refine_ls_number_reflns 2788
_refine_ls_number_restraints 0
_refine_ls_restrained_S_all 1.034
_refine_ls_R_factor_all 0.0511
_refine_ls_R_factor_gt 0.0362
_refine_ls_shift/su_max 0.002
_refine_ls_shift/su_mean 0.000
_refine_ls_structure_factor_coef Fsqd
_refine_ls_weighting_details 'calc w=1/[\s^2^(Fo^2^)+(0.0102P)^2^+4.7256P] where P=(Fo^2^+2Fc^2^)/3'
_refine_ls_weighting_scheme calc
_refine_ls_wR_factor_gt 0.0836
_refine_ls_wR_factor_ref 0.0918
_reflns_number_gt 2193
_reflns_number_total 2788
_reflns_threshold_expression >2sigma(I)
_cod_data_source_file b712387f.txt
_cod_data_source_block 60505d
_cod_depositor_comments
;
The following automatic conversions were performed:
'_symmetry_cell_setting' value 'Monoclinic' changed to 'monoclinic'
according to '/home/saulius/struct/CIF-dictionaries/cif_core.dic'
dictionary named 'cif_core.dic' version 2.4.1 from
2010-06-29.

'_exptl_absorpt_correction_type' value 'MULTI-SCAN' changed
to 'multi-scan' according to
'/home/saulius/struct/CIF-dictionaries/cif_core.dic' dictionary named
'cif_core.dic' version 2.4.1 from 2010-06-29.

Automatic conversion script
Id: cif_fix_enum 1527 2010-12-29 10:47:43Z saulius 

The following automatic conversions were performed:

'_exptl_crystal_density_meas' value 'NONE' was changed to '?' - the
value is perceived as not measured.

Automatic conversion script
Id: cif_fix_values 3008 2015-01-20 13:52:24Z robertas 
;
_cod_original_sg_symbol_H-M P2(1)/c
_cod_original_formula_sum 'C11 H15.50 Cd1.50 N5 O5.75'
_cod_database_code 7052216

loop_
_symmetry_equiv_pos_as_xyz
'x, y, z'
'-x, y+1/2, -z+1/2'
'-x, -y, -z'
'x, -y-1/2, z-1/2'

loop_
_atom_site_label
_atom_site_type_symbol
_atom_site_fract_x
_atom_site_fract_y
_atom_site_fract_z
_atom_site_U_iso_or_equiv
_atom_site_adp_type
_atom_site_occupancy
_atom_site_symmetry_multiplicity
_atom_site_calc_flag
_atom_site_refinement_flags
_atom_site_disorder_assembly
_atom_site_disorder_group
Cd1 Cd 0.86870(4) 0.62841(3) 1.20951(3) 0.03963(17) Uani 1 1 d . . .
Cd2 Cd 1.0000 0.5000 1.0000 0.03669(19) Uani 1 2 d S . .
O1 O 0.8249(5) 0.4700(3) 1.1111(3) 0.0493(10) Uani 1 1 d . . .
O2 O 0.6482(5) 0.5134(4) 1.1999(3) 0.0614(12) Uani 1 1 d . . .
O3 O 0.9086(6) 0.2484(5) 0.7900(4) 0.0897(18) Uani 1 1 d . . .
O4 O 0.9084(5) 0.4057(4) 0.8634(3) 0.0564(11) Uani 1 1 d . . .
O5 O 0.9449(7) 0.4848(4) 1.3179(4) 0.0923(18) Uani 1 1 d . . .
H5' H 1.0066 0.5127 1.3573 0.138 Uiso 1 1 d R . .
H5" H 0.9369 0.4142 1.3172 0.138 Uiso 1 1 d R . .
O6 O 0.103(3) 0.5653(14) 0.459(2) 0.31(2) Uani 0.50 1 d P . .
O7 O 0.657(5) 0.504(5) 0.773(3) 0.22(2) Uani 0.25 1 d P . .
N1 N 0.6294(6) 0.8935(4) 1.0430(4) 0.0519(13) Uani 1 1 d . . .
N3 N 0.7760(5) 0.7359(4) 1.0857(3) 0.0393(10) Uani 1 1 d . . .
N10 N 0.5982(6) 0.9603(5) 0.8908(4) 0.0676(18) Uani 1 1 d . . .
H10' H 0.5398 1.0096 0.9109 0.081 Uiso 1 1 calc R . .
H10" H 0.6163 0.9580 0.8325 0.081 Uiso 1 1 calc R . .
N7 N 0.8101(5) 0.7755(4) 0.8399(3) 0.0424(11) Uani 1 1 d . . .
N9 N 0.8888(5) 0.6528(4) 0.9529(3) 0.0444(12) Uani 1 1 d . . .
C6 C 0.6607(6) 0.8875(5) 0.9501(4) 0.0457(14) Uani 1 1 d . . .
C2 C 0.6870(7) 0.8213(5) 1.1025(4) 0.0490(15) Uani 1 1 d . . .
H2 H 0.6633 0.8305 1.1645 0.059 Uiso 1 1 calc R . .
C4 C 0.8057(6) 0.7302(4) 0.9936(4) 0.0360(12) Uani 1 1 d . . .
C5 C 0.7565(6) 0.8047(4) 0.9247(4) 0.0409(13) Uani 1 1 d . . .
C8 C 0.8884(7) 0.6843(5) 0.8629(4) 0.0481(15) Uani 1 1 d . . .
H8 H 0.9394 0.6453 0.8190 0.058 Uiso 1 1 calc R . .
C9 C 0.7020(7) 0.4502(5) 1.1411(4) 0.0458(14) Uani 1 1 d . . .
C10 C 0.6233(9) 0.3467(6) 1.1104(5) 0.074(2) Uani 1 1 d . . .
H10A H 0.5213 0.3641 1.1013 0.089 Uiso 1 1 calc R . .
H10B H 0.6329 0.2922 1.1603 0.089 Uiso 1 1 calc R . .
C11 C 0.6755(8) 0.2939(6) 1.0207(6) 0.075(2) Uani 1 1 d . . .
H11A H 0.7801 0.2880 1.0249 0.090 Uiso 1 1 calc R . .
H11B H 0.6361 0.2193 1.0143 0.090 Uiso 1 1 calc R . .
C12 C 0.6305(7) 0.3605(7) 0.9365(5) 0.072(2) Uani 1 1 d . . .
H12A H 0.6685 0.4354 0.9437 0.086 Uiso 1 1 calc R . .
H12B H 0.5257 0.3655 0.9323 0.086 Uiso 1 1 calc R . .
C13 C 0.6827(8) 0.3110(9) 0.8463(6) 0.094(3) Uani 1 1 d . . .
H13A H 0.6569 0.2327 0.8443 0.113 Uiso 1 1 calc R . .
H13B H 0.6315 0.3471 0.7941 0.113 Uiso 1 1 calc R . .
C14 C 0.8428(7) 0.3212(6) 0.8334(5) 0.0633(19) Uani 1 1 d . . .

loop_
_atom_site_aniso_label
_atom_site_aniso_U_11
_atom_site_aniso_U_22
_atom_site_aniso_U_33
_atom_site_aniso_U_23
_atom_site_aniso_U_13
_atom_site_aniso_U_12
Cd1 0.0515(3) 0.0384(3) 0.0295(2) -0.00289(17) 0.00728(18) -0.00010(18)
Cd2 0.0493(4) 0.0305(3) 0.0306(3) 0.0015(2) 0.0060(3) 0.0044(2)
O1 0.063(3) 0.043(2) 0.044(2) -0.0045(19) 0.016(2) -0.0078(19)
O2 0.070(3) 0.071(3) 0.045(3) -0.011(2) 0.019(2) -0.006(2)
O3 0.086(4) 0.084(4) 0.102(4) -0.050(3) 0.042(3) -0.023(3)
O4 0.055(3) 0.060(3) 0.054(3) -0.016(2) 0.000(2) -0.005(2)
O5 0.140(5) 0.071(3) 0.065(4) 0.005(3) -0.006(4) 0.013(3)
O6 0.34(3) 0.093(12) 0.47(4) -0.077(19) -0.33(3) 0.077(15)
O7 0.20(4) 0.33(6) 0.12(3) -0.06(4) -0.03(3) -0.01(4)
N1 0.062(3) 0.054(3) 0.041(3) 0.001(3) 0.014(3) 0.019(3)
N3 0.045(2) 0.036(2) 0.038(2) 0.001(2) 0.008(2) 0.007(2)
N10 0.090(4) 0.071(4) 0.043(3) 0.021(3) 0.023(3) 0.049(3)
N7 0.065(3) 0.034(2) 0.029(2) 0.004(2) 0.012(2) 0.007(2)
N9 0.062(3) 0.039(3) 0.033(3) 0.007(2) 0.012(2) 0.008(2)
C6 0.054(4) 0.047(3) 0.037(3) 0.003(3) 0.016(3) 0.014(3)
C2 0.063(4) 0.046(3) 0.039(3) -0.001(3) 0.010(3) 0.009(3)
C4 0.046(3) 0.027(3) 0.036(3) 0.002(2) 0.004(3) 0.004(2)
C5 0.053(3) 0.037(3) 0.033(3) 0.002(2) 0.014(3) 0.003(3)
C8 0.064(4) 0.044(3) 0.038(3) 0.009(3) 0.013(3) 0.014(3)
C9 0.056(4) 0.048(3) 0.034(3) 0.003(3) 0.007(3) -0.003(3)
C10 0.096(6) 0.072(5) 0.055(4) -0.009(4) 0.018(4) -0.039(4)
C11 0.077(5) 0.067(5) 0.081(6) -0.024(4) 0.008(5) -0.028(4)
C12 0.049(4) 0.105(6) 0.061(5) -0.033(4) 0.005(4) -0.002(4)
C13 0.062(5) 0.151(8) 0.070(5) -0.054(6) 0.012(4) -0.033(5)
C14 0.060(4) 0.078(5) 0.053(4) -0.025(4) 0.015(3) -0.017(4)

loop_
_atom_type_symbol
_atom_type_description
_atom_type_scat_dispersion_real
_atom_type_scat_dispersion_imag
_atom_type_scat_source
C C 0.0033 0.0016 'International Tables Vol C Tables 4.2.6.8 and 6.1.1.4'
H H 0.0000 0.0000 'International Tables Vol C Tables 4.2.6.8 and 6.1.1.4'
N N 0.0061 0.0033 'International Tables Vol C Tables 4.2.6.8 and 6.1.1.4'
O O 0.0106 0.0060 'International Tables Vol C Tables 4.2.6.8 and 6.1.1.4'
Cd Cd -0.8075 1.2024 'International Tables Vol C Tables 4.2.6.8 and 6.1.1.4'

loop_
_geom_angle_atom_site_label_1
_geom_angle_atom_site_label_2
_geom_angle_atom_site_label_3
_geom_angle
_geom_angle_site_symmetry_1
_geom_angle_site_symmetry_3
_geom_angle_publ_flag
N7 Cd1 N3 104.52(16) 4_576 . ?
N7 Cd1 O4 133.37(16) 4_576 3_767 ?
N3 Cd1 O4 93.28(16) . 3_767 ?
N7 Cd1 O1 147.62(15) 4_576 . ?
N3 Cd1 O1 86.87(15) . . ?
O4 Cd1 O1 74.48(14) 3_767 . ?
N7 Cd1 O5 84.69(18) 4_576 . ?
N3 Cd1 O5 167.84(18) . . ?
O4 Cd1 O5 85.77(19) 3_767 . ?
O1 Cd1 O5 81.19(18) . . ?
N7 Cd1 O2 95.88(16) 4_576 . ?
N3 Cd1 O2 89.61(16) . . ?
O4 Cd1 O2 127.49(14) 3_767 . ?
O1 Cd1 O2 53.33(14) . . ?
O5 Cd1 O2 81.4(2) . . ?
N7 Cd1 O3 85.77(16) 4_576 3_767 ?
N3 Cd1 O3 87.1(2) . 3_767 ?
O4 Cd1 O3 51.97(15) 3_767 3_767 ?
O1 Cd1 O3 125.56(15) . 3_767 ?
O5 Cd1 O3 101.7(2) . 3_767 ?
O2 Cd1 O3 176.62(19) . 3_767 ?
N9 Cd2 N9 180.00(12) 3_767 . ?
N9 Cd2 O1 90.49(15) 3_767 3_767 ?
N9 Cd2 O1 89.52(15) . 3_767 ?
N9 Cd2 O1 89.51(15) 3_767 . ?
N9 Cd2 O1 90.48(15) . . ?
O1 Cd2 O1 180.00(14) 3_767 . ?
N9 Cd2 O4 89.93(17) 3_767 . ?
N9 Cd2 O4 90.07(17) . . ?
O1 Cd2 O4 75.35(15) 3_767 . ?
O1 Cd2 O4 104.65(15) . . ?
N9 Cd2 O4 90.07(17) 3_767 3_767 ?
N9 Cd2 O4 89.93(17) . 3_767 ?
O1 Cd2 O4 104.65(15) 3_767 3_767 ?
O1 Cd2 O4 75.35(15) . 3_767 ?
O4 Cd2 O4 179.999(1) . 3_767 ?
C9 O1 Cd2 157.4(4) . . ?
C9 O1 Cd1 94.7(3) . . ?
Cd2 O1 Cd1 99.99(14) . . ?
C9 O2 Cd1 91.4(4) . . ?
C14 O3 Cd1 90.3(4) . 3_767 ?
C14 O4 Cd2 144.9(5) . . ?
C14 O4 Cd1 97.2(4) . 3_767 ?
Cd2 O4 Cd1 99.15(16) . 3_767 ?
Cd1 O5 H5' 108.2 . . ?
Cd1 O5 H5" 133.2 . . ?
H5' O5 H5" 117.1 . . ?
C2 N1 C6 119.8(5) . . ?
C2 N3 C4 111.4(5) . . ?
C2 N3 Cd1 119.6(4) . . ?
C4 N3 Cd1 128.9(3) . . ?
C6 N10 H10' 120.0 . . ?
C6 N10 H10" 120.0 . . ?
H10' N10 H10" 120.0 . . ?
C8 N7 C5 101.6(5) . . ?
C8 N7 Cd1 117.9(4) . 4_575 ?
C5 N7 Cd1 134.6(3) . 4_575 ?
C8 N9 C4 104.0(5) . . ?
C8 N9 Cd2 120.7(4) . . ?
C4 N9 Cd2 135.1(4) . . ?
N10 C6 N1 118.5(5) . . ?
N10 C6 C5 124.4(5) . . ?
N1 C6 C5 117.1(5) . . ?
N1 C2 N3 128.4(6) . . ?
N1 C2 H2 115.8 . . ?
N3 C2 H2 115.8 . . ?
N9 C4 N3 126.5(5) . . ?
N9 C4 C5 108.0(5) . . ?
N3 C4 C5 125.5(5) . . ?
N7 C5 C6 132.2(5) . . ?
N7 C5 C4 110.1(5) . . ?
C6 C5 C4 117.7(5) . . ?
N9 C8 N7 116.3(5) . . ?
N9 C8 H8 121.9 . . ?
N7 C8 H8 121.9 . . ?
O2 C9 O1 120.5(6) . . ?
O2 C9 C10 119.8(6) . . ?
O1 C9 C10 119.5(6) . . ?
C9 C10 C11 115.0(6) . . ?
C9 C10 H10A 108.5 . . ?
C11 C10 H10A 108.5 . . ?
C9 C10 H10B 108.5 . . ?
C11 C10 H10B 108.5 . . ?
H10A C10 H10B 107.5 . . ?
C12 C11 C10 111.7(7) . . ?
C12 C11 H11A 109.3 . . ?
C10 C11 H11A 109.3 . . ?
C12 C11 H11B 109.3 . . ?
C10 C11 H11B 109.3 . . ?
H11A C11 H11B 107.9 . . ?
C11 C12 C13 112.9(7) . . ?
C11 C12 H12A 109.0 . . ?
C13 C12 H12A 109.0 . . ?
C11 C12 H12B 109.0 . . ?
C13 C12 H12B 109.0 . . ?
H12A C12 H12B 107.8 . . ?
C14 C13 C12 115.2(6) . . ?
C14 C13 H13A 108.5 . . ?
C12 C13 H13A 108.5 . . ?
C14 C13 H13B 108.5 . . ?
C12 C13 H13B 108.5 . . ?
H13A C13 H13B 107.5 . . ?
O3 C14 O4 120.0(6) . . ?
O3 C14 C13 120.6(7) . . ?
O4 C14 C13 119.3(6) . . ?

loop_
_geom_bond_atom_site_label_1
_geom_bond_atom_site_label_2
_geom_bond_distance
_geom_bond_site_symmetry_2
_geom_bond_publ_flag
Cd1 N7 2.282(4) 4_576 ?
Cd1 N3 2.326(5) . ?
Cd1 O4 2.389(4) 3_767 ?
Cd1 O1 2.392(4) . ?
Cd1 O5 2.405(5) . ?
Cd1 O2 2.462(5) . ?
Cd1 O3 2.536(5) 3_767 ?
Cd2 N9 2.195(4) 3_767 ?
Cd2 N9 2.195(5) . ?
Cd2 O1 2.350(4) 3_767 ?
Cd2 O1 2.350(4) . ?
Cd2 O4 2.383(4) . ?
Cd2 O4 2.383(4) 3_767 ?
O1 C9 1.256(7) . ?
O2 C9 1.254(7) . ?
O3 C14 1.247(8) . ?
O3 Cd1 2.536(5) 3_767 ?
O4 C14 1.249(8) . ?
O4 Cd1 2.389(4) 3_767 ?
O5 H5' 0.8531 . ?
O5 H5" 0.8510 . ?
N1 C2 1.313(8) . ?
N1 C6 1.376(7) . ?
N3 C2 1.344(7) . ?
N3 C4 1.361(7) . ?
N10 C6 1.333(7) . ?
N10 H10' 0.8600 . ?
N10 H10" 0.8600 . ?
N7 C8 1.346(7) . ?
N7 C5 1.378(7) . ?
N7 Cd1 2.282(4) 4_575 ?
N9 C8 1.343(7) . ?
N9 C4 1.355(6) . ?
C6 C5 1.392(7) . ?
C2 H2 0.9300 . ?
C4 C5 1.393(8) . ?
C8 H8 0.9300 . ?
C9 C10 1.496(9) . ?
C10 C11 1.531(10) . ?
C10 H10A 0.9700 . ?
C10 H10B 0.9700 . ?
C11 C12 1.490(11) . ?
C11 H11A 0.9700 . ?
C11 H11B 0.9700 . ?
C12 C13 1.521(9) . ?
C12 H12A 0.9700 . ?
C12 H12B 0.9700 . ?
C13 C14 1.506(9) . ?
C13 H13A 0.9700 . ?
C13 H13B 0.9700 . ?

loop_
_geom_torsion_atom_site_label_1
_geom_torsion_atom_site_label_2
_geom_torsion_atom_site_label_3
_geom_torsion_atom_site_label_4
_geom_torsion
_geom_torsion_site_symmetry_1
_geom_torsion_site_symmetry_2
_geom_torsion_site_symmetry_3
_geom_torsion_site_symmetry_4
_geom_torsion_publ_flag
N9 Cd2 O1 C9 -115.1(10) 3_767 . . . ?
N9 Cd2 O1 C9 64.9(10) . . . . ?
O1 Cd2 O1 C9 82(30) 3_767 . . . ?
O4 Cd2 O1 C9 -25.3(10) . . . . ?
O4 Cd2 O1 C9 154.7(10) 3_767 . . . ?
N9 Cd2 O1 Cd1 115.32(19) 3_767 . . . ?
N9 Cd2 O1 Cd1 -64.68(19) . . . . ?
O1 Cd2 O1 Cd1 -47(30) 3_767 . . . ?
O4 Cd2 O1 Cd1 -154.88(16) . . . . ?
O4 Cd2 O1 Cd1 25.12(16) 3_767 . . . ?
N7 Cd1 O1 C9 18.9(5) 4_576 . . . ?
N3 Cd1 O1 C9 -93.6(4) . . . . ?
O4 Cd1 O1 C9 172.1(4) 3_767 . . . ?
O5 Cd1 O1 C9 84.1(4) . . . . ?
O2 Cd1 O1 C9 -1.8(3) . . . . ?
O3 Cd1 O1 C9 -177.8(4) 3_767 . . . ?
N7 Cd1 O1 Cd2 -178.4(2) 4_576 . . . ?
N3 Cd1 O1 Cd2 69.11(16) . . . . ?
O4 Cd1 O1 Cd2 -25.17(16) 3_767 . . . ?
O5 Cd1 O1 Cd2 -113.2(2) . . . . ?
O2 Cd1 O1 Cd2 161.0(2) . . . . ?
O3 Cd1 O1 Cd2 -15.1(3) 3_767 . . . ?
N7 Cd1 O2 C9 -167.3(4) 4_576 . . . ?
N3 Cd1 O2 C9 88.1(4) . . . . ?
O4 Cd1 O2 C9 -5.7(4) 3_767 . . . ?
O1 Cd1 O2 C9 1.7(3) . . . . ?
O5 Cd1 O2 C9 -83.6(4) . . . . ?
O3 Cd1 O2 C9 74(3) 3_767 . . . ?
N9 Cd2 O4 C14 51.3(8) 3_767 . . . ?
N9 Cd2 O4 C14 -128.7(8) . . . . ?
O1 Cd2 O4 C14 141.8(8) 3_767 . . . ?
O1 Cd2 O4 C14 -38.2(8) . . . . ?
O4 Cd2 O4 C14 -99(49) 3_767 . . . ?
N9 Cd2 O4 Cd1 -65.43(18) 3_767 . . 3_767 ?
N9 Cd2 O4 Cd1 114.57(18) . . . 3_767 ?
O1 Cd2 O4 Cd1 25.09(15) 3_767 . . 3_767 ?
O1 Cd2 O4 Cd1 -154.91(15) . . . 3_767 ?
O4 Cd2 O4 Cd1 145(49) 3_767 . . 3_767 ?
N7 Cd1 N3 C2 -10.6(5) 4_576 . . . ?
O4 Cd1 N3 C2 -147.1(4) 3_767 . . . ?
O1 Cd1 N3 C2 138.7(4) . . . . ?
O5 Cd1 N3 C2 127.8(9) . . . . ?
O2 Cd1 N3 C2 85.4(4) . . . . ?
O3 Cd1 N3 C2 -95.5(4) 3_767 . . . ?
N7 Cd1 N3 C4 164.8(5) 4_576 . . . ?
O4 Cd1 N3 C4 28.3(5) 3_767 . . . ?
O1 Cd1 N3 C4 -46.0(5) . . . . ?
O5 Cd1 N3 C4 -56.9(11) . . . . ?
O2 Cd1 N3 C4 -99.3(5) . . . . ?
O3 Cd1 N3 C4 79.9(5) 3_767 . . . ?
N9 Cd2 N9 C8 -136(5) 3_767 . . . ?
O1 Cd2 N9 C8 33.4(5) 3_767 . . . ?
O1 Cd2 N9 C8 -146.6(5) . . . . ?
O4 Cd2 N9 C8 -41.9(5) . . . . ?
O4 Cd2 N9 C8 138.1(5) 3_767 . . . ?
N9 Cd2 N9 C4 40(5) 3_767 . . . ?
O1 Cd2 N9 C4 -150.5(6) 3_767 . . . ?
O1 Cd2 N9 C4 29.5(6) . . . . ?
O4 Cd2 N9 C4 134.1(6) . . . . ?
O4 Cd2 N9 C4 -45.9(6) 3_767 . . . ?
C2 N1 C6 N10 178.6(6) . . . . ?
C2 N1 C6 C5 -1.4(9) . . . . ?
C6 N1 C2 N3 -1.2(11) . . . . ?
C4 N3 C2 N1 0.7(9) . . . . ?
Cd1 N3 C2 N1 176.9(5) . . . . ?
C8 N9 C4 N3 -178.3(6) . . . . ?
Cd2 N9 C4 N3 5.2(9) . . . . ?
C8 N9 C4 C5 1.0(7) . . . . ?
Cd2 N9 C4 C5 -175.5(4) . . . . ?
C2 N3 C4 N9 -178.4(6) . . . . ?
Cd1 N3 C4 N9 5.9(8) . . . . ?
C2 N3 C4 C5 2.4(8) . . . . ?
Cd1 N3 C4 C5 -173.3(4) . . . . ?
C8 N7 C5 C6 -175.8(7) . . . . ?
Cd1 N7 C5 C6 33.5(10) 4_575 . . . ?
C8 N7 C5 C4 0.3(7) . . . . ?
Cd1 N7 C5 C4 -150.5(4) 4_575 . . . ?
N10 C6 C5 N7 -0.1(11) . . . . ?
N1 C6 C5 N7 179.9(6) . . . . ?
N10 C6 C5 C4 -175.9(6) . . . . ?
N1 C6 C5 C4 4.1(9) . . . . ?
N9 C4 C5 N7 -0.8(7) . . . . ?
N3 C4 C5 N7 178.5(5) . . . . ?
N9 C4 C5 C6 175.9(5) . . . . ?
N3 C4 C5 C6 -4.8(9) . . . . ?
C4 N9 C8 N7 -0.9(7) . . . . ?
Cd2 N9 C8 N7 176.2(4) . . . . ?
C5 N7 C8 N9 0.4(7) . . . . ?
Cd1 N7 C8 N9 157.2(4) 4_575 . . . ?
Cd1 O2 C9 O1 -3.1(6) . . . . ?
Cd1 O2 C9 C10 173.3(6) . . . . ?
Cd2 O1 C9 O2 -127.2(9) . . . . ?
Cd1 O1 C9 O2 3.2(6) . . . . ?
Cd2 O1 C9 C10 56.3(13) . . . . ?
Cd1 O1 C9 C10 -173.2(6) . . . . ?
O2 C9 C10 C11 163.7(7) . . . . ?
O1 C9 C10 C11 -19.8(10) . . . . ?
C9 C10 C11 C12 -72.7(9) . . . . ?
C10 C11 C12 C13 179.1(6) . . . . ?
C11 C12 C13 C14 -71.7(10) . . . . ?
Cd1 O3 C14 O4 -6.9(8) 3_767 . . . ?
Cd1 O3 C14 C13 170.3(7) 3_767 . . . ?
Cd2 O4 C14 O3 -109.9(8) . . . . ?
Cd1 O4 C14 O3 7.4(8) 3_767 . . . ?
Cd2 O4 C14 C13 72.9(11) . . . . ?
Cd1 O4 C14 C13 -169.8(7) 3_767 . . . ?
C12 C13 C14 O3 148.2(9) . . . . ?
C12 C13 C14 O4 -34.6(13) . . . . ?
